data_7231312
loop_
_publ_author_name
'Sebest, Filip'
'Casarrubios, Luis'
'Rzepa, Henry S.'
'White, Andrew J. P.'
'D\'iez-Gonz\'alez, Silvia'

_publ_section_title
;
 Thermal azide--alkene cycloaddition reactions: straightforward multi-gram
 access to \D2-1,2,3-triazolines in deep eutectic solvents
;
_journal_issue 17
_journal_name_full 'Green Chemistry'
_journal_page_first 4023
_journal_paper_doi 10.1039/C8GC01797B
_journal_volume 20
_journal_year 2018
_chemical_absolute_configuration unk
_chemical_formula_moiety 'C18 H23 N3 O4'
_chemical_formula_sum 'C18 H23 N3 O4'
_chemical_formula_weight 345.39
_space_group_crystal_system monoclinic
_space_group_IT_number 4
_space_group_name_Hall 'P 2yb'
_space_group_name_H-M_alt 'P 1 21 1'
_symmetry_space_group_name_Hall 'P 2yb'
_symmetry_space_group_name_H-M 'P 1 21 1'
_atom_sites_solution_hydrogens mixed
_audit_creation_method SHELXL-2017/1
_audit_update_record
;
2018-05-14 deposited with the CCDC.
2018-06-29 downloaded from the CCDC.
;
_cell_angle_alpha 90
_cell_angle_beta 92.720(2)
_cell_angle_gamma 90
_cell_formula_units_Z 4
_cell_length_a 5.35503(14)
_cell_length_b 10.1690(2)
_cell_length_c 32.7300(7)
_cell_measurement_reflns_used 2519
_cell_measurement_temperature 173(2)
_cell_measurement_theta_max 73.6350
_cell_measurement_theta_min 4.5380
_cell_volume 1780.31(7)
_computing_cell_refinement 'CrysAlisPro, Rigaku OD'
_computing_data_collection 'CrysAlisPro, Rigaku OD'
_computing_data_reduction 'CrysAlisPro, Rigaku OD'
_computing_molecular_graphics 'Bruker SHELXTL'
_computing_publication_material 'CIFTAB-2014 (Sheldrick, 2017)'
_computing_structure_refinement 'SHELXL-2017/1 (Sheldrick, 2017)'
_computing_structure_solution 'SHELXS-2014 (Sheldrick, 2017)'
_diffrn_ambient_temperature 173(2)
_diffrn_detector_area_resol_mean 10.4115
_diffrn_measured_fraction_theta_full 0.981
_diffrn_measured_fraction_theta_max 0.943
_diffrn_measurement_device_type 'Agilent Xcalibur PX Ultra A'
_diffrn_measurement_method 'omega scans'
_diffrn_radiation_type CuK\a
_diffrn_radiation_wavelength 1.54184
_diffrn_reflns_av_R_equivalents 0.0393
_diffrn_reflns_av_unetI/netI 0.0550
_diffrn_reflns_Laue_measured_fraction_full 0.981
_diffrn_reflns_Laue_measured_fraction_max 0.943
_diffrn_reflns_limit_h_max 6
_diffrn_reflns_limit_h_min -6
_diffrn_reflns_limit_k_max 8
_diffrn_reflns_limit_k_min -12
_diffrn_reflns_limit_l_max 38
_diffrn_reflns_limit_l_min -39
_diffrn_reflns_number 5662
_diffrn_reflns_point_group_measured_fraction_full 0.666
_diffrn_reflns_point_group_measured_fraction_max 0.631
_diffrn_reflns_theta_full 67.684
_diffrn_reflns_theta_max 73.743
_diffrn_reflns_theta_min 4.057
_diffrn_source 'Enhance Ultra (Cu) X-ray Source'
_exptl_absorpt_coefficient_mu 0.757
_exptl_absorpt_correction_T_max 0.985
_exptl_absorpt_correction_T_min 0.853
_exptl_absorpt_correction_type analytical
_exptl_absorpt_process_details
; 
CrysAlisPro 1.171.38.43 (Rigaku Oxford Diffraction, 2015) 
Analytical numeric absorption correction using a multifaceted crystal 
model based on expressions derived by R.C. Clark & J.S. Reid. 
(Clark, R. C. & Reid, J. S. (1995). Acta Cryst. A51, 887-897) 
Empirical absorption correction using spherical harmonics, 
implemented in SCALE3 ABSPACK scaling algorithm. 
;
_exptl_crystal_colour Colourless
_exptl_crystal_density_diffrn 1.289
_exptl_crystal_description plates
_exptl_crystal_F_000 736
_exptl_crystal_size_max 0.305
_exptl_crystal_size_mid 0.189
_exptl_crystal_size_min 0.021
_refine_diff_density_max 0.551
_refine_diff_density_min -0.210
_refine_diff_density_rms 0.046
_refine_ls_abs_structure_details
; 
 Flack x determined using 718 quotients [(I+)-(I-)]/[(I+)+(I-)] 
 (Parsons, Flack and Wagner, Acta Cryst. B69 (2013) 249-259). 
;
_refine_ls_abs_structure_Flack 0.1(3)
_refine_ls_extinction_method none
_refine_ls_goodness_of_fit_ref 1.072
_refine_ls_hydrogen_treatment mixed
_refine_ls_matrix_type full
_refine_ls_number_parameters 492
_refine_ls_number_reflns 4567
_refine_ls_number_restraints 154
_refine_ls_restrained_S_all 1.062
_refine_ls_R_factor_all 0.0606
_refine_ls_R_factor_gt 0.0493
_refine_ls_shift/su_max 0.001
_refine_ls_shift/su_mean 0.000
_refine_ls_structure_factor_coef Fsqd
_refine_ls_weighting_details 'w=1/[\s^2^(Fo^2^)+(0.0672P)^2^+0.1713P] where P=(Fo^2^+2Fc^2^)/3'
_refine_ls_weighting_scheme calc
_refine_ls_wR_factor_gt 0.1235
_refine_ls_wR_factor_ref 0.1355
_reflns_Friedel_coverage 0.263
_reflns_Friedel_fraction_full 0.309
_reflns_Friedel_fraction_max 0.279
_reflns_number_gt 3891
_reflns_number_total 4567
_reflns_threshold_expression 'I > 2\s(I)'
_cod_data_source_file c8gc01797b2.cif
_cod_data_source_block 5du_prime
_cod_depositor_comments 'Adding full bibliography for 7231311--7231316.cif.'
_cod_original_cell_volume 1780.32(7)
_cod_database_code 7231312
_shelx_shelxl_version_number 2017/1
_shelx_space_group_comment
; 
The symmetry employed for this shelxl refinement is uniquely defined 
by the following loop, which should always be used as a source of 
symmetry information in preference to the above space-group names. 
They are only intended as comments. 
;

loop_
_space_group_symop_operation_xyz
'x, y, z'
'-x, y+1/2, -z'

loop_
_atom_site_label
_atom_site_type_symbol
_atom_site_fract_x
_atom_site_fract_y
_atom_site_fract_z
_atom_site_U_iso_or_equiv
_atom_site_adp_type
_atom_site_occupancy
_atom_site_site_symmetry_order
_atom_site_calc_flag
_atom_site_refinement_flags_posn
_atom_site_refinement_flags_adp
_atom_site_refinement_flags_occupancy
_atom_site_disorder_assembly
_atom_site_disorder_group
N1A N 0.0033(5) 0.2821(4) 0.93558(9) 0.0303(7) Uani 1 1 d . . . . .
N2A N -0.2115(6) 0.2156(5) 0.94180(9) 0.0346(7) Uani 1 1 d . . . . .
N3A N -0.1909(6) 0.1674(5) 0.97897(9) 0.0360(7) Uani 1 1 d . . . . .
C4A C 0.0359(7) 0.2043(5) 0.99672(11) 0.0340(8) Uani 1 1 d . . . . .
C5A C 0.1603(7) 0.2770(5) 0.96938(10) 0.0327(8) Uani 1 1 d . . . . .
H5A H 0.321265 0.315690 0.973083 0.039 Uiso 1 1 calc R U . . .
C6A C 0.0416(7) 0.3421(5) 0.89688(10) 0.0296(7) Uani 1 1 d . . . . .
C7A C 0.2518(7) 0.4199(5) 0.89243(11) 0.0356(8) Uani 1 1 d . . . . .
H7A H 0.368578 0.433136 0.914816 0.043 Uiso 1 1 calc R U . . .
C8A C 0.2887(8) 0.4780(5) 0.85485(12) 0.0391(9) Uani 1 1 d . . . . .
H8A H 0.432321 0.530924 0.851323 0.047 Uiso 1 1 calc R U . . .
C9A C 0.1149(8) 0.4588(5) 0.82213(11) 0.0374(9) Uani 1 1 d . . . . .
C10A C -0.0955(8) 0.3825(5) 0.82753(11) 0.0386(9) Uani 1 1 d . . . . .
H10A H -0.215965 0.371746 0.805531 0.046 Uiso 1 1 calc R U . . .
C11A C -0.1321(7) 0.3218(5) 0.86470(11) 0.0377(9) Uani 1 1 d . . . . .
H11A H -0.273661 0.267293 0.868073 0.045 Uiso 1 1 calc R U . . .
O12A O 0.0026(8) 0.5027(5) 0.75208(9) 0.0656(11) Uani 1 1 d . . . . .
C12A C 0.1454(10) 0.5201(6) 0.78127(12) 0.0489(11) Uani 1 1 d . . . . .
O13A O 0.3426(8) 0.5976(5) 0.78045(9) 0.0650(11) Uani 1 1 d . . . . .
C14A C 0.3855(16) 0.6547(8) 0.74050(15) 0.083(2) Uani 1 1 d . . . . .
H14A H 0.465396 0.589130 0.722964 0.100 Uiso 1 1 calc R U . . .
H14B H 0.224500 0.681493 0.726875 0.100 Uiso 1 1 calc R U . . .
C15A C 0.5455(14) 0.7672(7) 0.74639(19) 0.0764(18) Uani 1 1 d . . . . .
H15A H 0.578653 0.805966 0.719775 0.115 Uiso 1 1 calc R U . . .
H15B H 0.703675 0.739897 0.760140 0.115 Uiso 1 1 calc R U . . .
H15C H 0.463465 0.832333 0.763257 0.115 Uiso 1 1 calc R U . . .
C16A C 0.1115(7) 0.1692(5) 1.04026(11) 0.0359(8) Uani 1 1 d . . . . .
H16A H 0.008110 0.094002 1.049559 0.043 Uiso 1 1 calc R U . . .
C17A C 0.0874(8) 0.2886(6) 1.06995(12) 0.0421(9) Uani 1 1 d . . . . .
H17A H 0.203374 0.359423 1.061371 0.051 Uiso 1 1 calc R U . . .
C18A C -0.1755(9) 0.3430(6) 1.06794(13) 0.0479(10) Uani 1 1 d . . . . .
H18A H -0.218625 0.373479 1.039751 0.057 Uiso 1 1 calc R U . . .
H18B H -0.294117 0.272405 1.074607 0.057 Uiso 1 1 calc R U . . .
C19A C -0.2018(11) 0.4560(6) 1.09733(15) 0.0557(12) Uani 1 1 d . . . . .
H19A H -0.376818 0.487633 1.095735 0.067 Uiso 1 1 calc R U . . .
H19B H -0.093020 0.529384 1.089300 0.067 Uiso 1 1 calc R U . . .
C20A C -0.1310(12) 0.4155(8) 1.14110(16) 0.0721(17) Uani 1 1 d . . . . .
H20A H -0.143462 0.492516 1.159403 0.087 Uiso 1 1 calc R U . . .
H20B H -0.248741 0.347482 1.150083 0.087 Uiso 1 1 calc R U . . .
C21A C 0.1291(12) 0.3627(8) 1.14403(16) 0.077(2) Uani 1 1 d . . . . .
H21A H 0.167949 0.331741 1.172296 0.092 Uiso 1 1 calc R U . . .
H21B H 0.247667 0.434172 1.138132 0.092 Uiso 1 1 calc R U . . .
C22A C 0.1651(9) 0.2477(7) 1.11381(12) 0.0547(12) Uani 1 1 d . . . . .
H22A H 0.342724 0.220337 1.115081 0.066 Uiso 1 1 calc R U . . .
H22B H 0.063202 0.171538 1.121866 0.066 Uiso 1 1 calc R U . . .
O23A O 0.3703(5) 0.1363(4) 1.04443(8) 0.0361(6) Uani 1 1 d . . . . .
O24A O 0.4212(5) 0.02700(2) 1.01710(8) 0.0383(6) Uani 1 1 d D . . . .
H24A H 0.5458(9) 0.0701(8) 1.0053(2) 0.056(16) Uiso 1 1 d D . . . .
N1B N 0.9633(6) 0.2546(4) 0.57190(9) 0.0313(6) Uani 1 1 d . . . . .
N2B N 1.1429(7) 0.3460(4) 0.56702(10) 0.0370(7) Uani 1 1 d . . . . .
N3B N 1.2469(7) 0.3181(4) 0.53250(10) 0.0380(7) Uani 1 1 d . . . . .
C4B C 1.1377(7) 0.2100(5) 0.51546(11) 0.0330(8) Uani 1 1 d . . . . .
C5B C 0.9571(7) 0.1684(5) 0.54022(10) 0.0323(8) Uani 1 1 d . . . . .
H5B H 0.849505 0.094806 0.536214 0.039 Uiso 1 1 calc R U . . .
C6B C 0.8246(7) 0.2518(5) 0.60794(10) 0.0313(7) Uani 1 1 d . . . . .
C7B C 0.6183(7) 0.1688(5) 0.60972(11) 0.0361(8) Uani 1 1 d . . . . .
H7B H 0.566697 0.116584 0.586785 0.043 Uiso 1 1 calc R U . . .
C8B C 0.4898(7) 0.1637(5) 0.64538(11) 0.0376(8) Uani 1 1 d . . . . .
H8B H 0.350286 0.106594 0.647169 0.045 Uiso 1 1 calc R U . . .
C9B C 0.5649(7) 0.2424(5) 0.67882(10) 0.0358(8) Uani 1 1 d . . . . .
C10B C 0.7666(8) 0.3258(5) 0.67616(11) 0.0387(9) Uani 1 1 d . . . . .
H10B H 0.814400 0.380723 0.698690 0.046 Uiso 1 1 calc R U . . .
C11B C 0.9001(8) 0.3304(5) 0.64100(11) 0.0360(8) Uani 1 1 d . . . . .
H11B H 1.041296 0.386400 0.639480 0.043 Uiso 1 1 calc R U . . .
O12B O 0.4844(7) 0.3078(5) 0.74696(9) 0.0629(10) Uani 1 1 d . . . . .
C12B C 0.4337(8) 0.2382(6) 0.71804(11) 0.0412(9) Uani 1 1 d . . . . .
O13B O 0.2561(6) 0.1446(4) 0.71798(8) 0.0458(7) Uani 1 1 d . . . . .
C14B C 0.1107(9) 0.1414(7) 0.75461(13) 0.0527(11) Uani 1 1 d . . . . .
H14C H 0.016774 0.224536 0.757287 0.063 Uiso 1 1 calc R U . . .
H14D H 0.222770 0.130050 0.779295 0.063 Uiso 1 1 calc R U . . .
C15B C -0.0631(11) 0.0296(7) 0.75015(16) 0.0592(13) Uani 1 1 d . . . . .
H15D H -0.170942 0.041229 0.725381 0.089 Uiso 1 1 calc R U . . .
H15E H -0.166331 0.025256 0.774053 0.089 Uiso 1 1 calc R U . . .
H15F H 0.032212 -0.052233 0.748058 0.089 Uiso 1 1 calc R U . . .
C16B C 1.2190(8) 0.1502(5) 0.47621(11) 0.0367(8) Uani 1 1 d D . . . .
H16B H 1.113835 0.069890 0.471431 0.044 Uiso 0.680(6) 1 calc R U P A 1
H16C H 1.390779 0.185964 0.472901 0.044 Uiso 0.320(6) 1 calc R U P A 2
C17B C 1.1782(12) 0.2354(7) 0.43838(14) 0.0320(12) Uani 0.680(6) 1 d D U P A 1
H17B H 1.297894 0.310622 0.441410 0.038 Uiso 0.680(6) 1 calc R U P A 1
C18B C 0.9180(11) 0.2941(7) 0.43457(16) 0.0390(14) Uani 0.680(6) 1 d D U P A 1
H18C H 0.894304 0.351625 0.458477 0.047 Uiso 0.680(6) 1 calc R U P A 1
H18D H 0.794266 0.221944 0.435525 0.047 Uiso 0.680(6) 1 calc R U P A 1
C19B C 0.864(3) 0.3735(18) 0.3958(3) 0.051(4) Uani 0.680(6) 1 d D U P A 1
H19C H 0.685483 0.399061 0.394169 0.062 Uiso 0.680(6) 1 calc R U P A 1
H19D H 0.965343 0.454949 0.397001 0.062 Uiso 0.680(6) 1 calc R U P A 1
C20B C 0.9232(15) 0.2962(10) 0.35795(18) 0.0512(19) Uani 0.680(6) 1 d D U P A 1
H20C H 0.905334 0.354480 0.333760 0.061 Uiso 0.680(6) 1 calc R U P A 1
H20D H 0.801123 0.223614 0.354118 0.061 Uiso 0.680(6) 1 calc R U P A 1
C21B C 1.1863(14) 0.2393(9) 0.36063(17) 0.0551(19) Uani 0.680(6) 1 d D . P A 1
H21C H 1.308180 0.312169 0.359191 0.066 Uiso 0.680(6) 1 calc R U P A 1
H21D H 1.208053 0.181505 0.336722 0.066 Uiso 0.680(6) 1 calc R U P A 1
C22B C 1.2446(18) 0.1606(9) 0.39969(17) 0.043(2) Uani 0.680(6) 1 d D U P A 1
H22C H 1.424931 0.138679 0.401466 0.052 Uiso 0.680(6) 1 calc R U P A 1
H22D H 1.149855 0.076948 0.398266 0.052 Uiso 0.680(6) 1 calc R U P A 1
O23B O 1.4627(7) 0.1076(5) 0.47940(12) 0.0370(10) Uani 0.680(6) 1 d D U P A 1
O24B O 1.4527(19) -0.0124(11) 0.5092(3) 0.0382(18) Uani 0.680(6) 1 d D U P A 1
H24B H 1.512440 -0.084337 0.496991 0.057 Uiso 0.680(6) 1 calc R U P A 1
C17" C 1.076(2) 0.1930(11) 0.4393(3) 0.029(3) Uiso 0.320(6) 1 d D U P A 2
H17C H 0.902204 0.157677 0.440918 0.035 Uiso 0.320(6) 1 calc R U P A 2
C18" C 1.056(3) 0.3433(11) 0.4364(3) 0.033(3) Uiso 0.320(6) 1 d D U P A 2
H18E H 1.225682 0.381843 0.435369 0.040 Uiso 0.320(6) 1 calc R U P A 2
H18F H 0.977416 0.378220 0.460892 0.040 Uiso 0.320(6) 1 calc R U P A 2
C19" C 0.899(6) 0.382(4) 0.3977(5) 0.042(6) Uiso 0.320(6) 1 d D U P A 2
H19E H 0.726923 0.348066 0.399739 0.050 Uiso 0.320(6) 1 calc R U P A 2
H19F H 0.889802 0.479115 0.395838 0.050 Uiso 0.320(6) 1 calc R U P A 2
C20" C 1.010(4) 0.3279(16) 0.3590(6) 0.053(5) Uiso 0.320(6) 1 d D U P A 2
H20E H 0.901722 0.352276 0.334812 0.063 Uiso 0.320(6) 1 calc R U P A 2
H20F H 1.177572 0.366046 0.355737 0.063 Uiso 0.320(6) 1 calc R U P A 2
C21" C 1.029(3) 0.1789(13) 0.3623(4) 0.043(3) Uiso 0.320(6) 1 d D U P A 2
H21E H 0.858864 0.140850 0.363227 0.052 Uiso 0.320(6) 1 calc R U P A 2
H21F H 1.107114 0.143728 0.337766 0.052 Uiso 0.320(6) 1 calc R U P A 2
C22" C 1.183(3) 0.1390(16) 0.4003(3) 0.024(4) Uiso 0.320(6) 1 d D U P A 2
H22E H 1.355773 0.171456 0.398226 0.029 Uiso 0.320(6) 1 calc R U P A 2
H22F H 1.188960 0.041804 0.401965 0.029 Uiso 0.320(6) 1 calc R U P A 2
O23" O 1.2525(14) 0.0169(8) 0.4796(2) 0.0292(19) Uiso 0.320(6) 1 d D U P A 2
O24" O 1.495(4) 0.007(2) 0.5095(8) 0.033(5) Uiso 0.320(6) 1 d D U P A 2
H24" H 1.618549 -0.033183 0.496403 0.049 Uiso 0.320(6) 1 calc R U P A 2

loop_
_atom_site_aniso_label
_atom_site_aniso_U_11
_atom_site_aniso_U_22
_atom_site_aniso_U_33
_atom_site_aniso_U_23
_atom_site_aniso_U_13
_atom_site_aniso_U_12
N1A 0.0276(13) 0.0391(18) 0.0244(14) 0.0015(12) 0.0038(11) -0.0006(13)
N2A 0.0325(14) 0.0453(19) 0.0264(14) 0.0025(14) 0.0050(11) -0.0033(14)
N3A 0.0330(14) 0.049(2) 0.0259(14) 0.0025(14) 0.0011(11) -0.0027(15)
C4A 0.0287(16) 0.046(2) 0.0279(16) 0.0023(16) 0.0033(13) 0.0012(16)
C5A 0.0302(16) 0.045(2) 0.0228(15) 0.0041(15) 0.0003(12) 0.0000(16)
C6A 0.0324(16) 0.0342(18) 0.0224(14) 0.0018(14) 0.0037(12) 0.0027(15)
C7A 0.0392(19) 0.045(2) 0.0225(16) -0.0003(16) 0.0009(13) -0.0050(18)
C8A 0.047(2) 0.041(2) 0.0298(18) 0.0002(17) 0.0083(15) -0.0066(18)
C9A 0.055(2) 0.038(2) 0.0198(16) -0.0011(15) 0.0059(15) -0.0013(18)
C10A 0.047(2) 0.047(2) 0.0209(16) -0.0023(16) -0.0011(14) -0.0057(19)
C11A 0.0404(19) 0.045(2) 0.0274(17) -0.0037(17) 0.0001(15) -0.0050(18)
O12A 0.100(3) 0.071(2) 0.0245(15) 0.0064(15) -0.0058(16) -0.021(2)
C12A 0.079(3) 0.041(2) 0.0268(19) 0.0008(18) 0.0069(19) -0.012(2)
O13A 0.105(3) 0.064(2) 0.0271(14) 0.0014(15) 0.0091(16) -0.038(2)
C14A 0.139(6) 0.077(4) 0.033(2) 0.010(3) 0.012(3) -0.046(4)
C15A 0.098(5) 0.070(4) 0.061(3) 0.011(3) 0.006(3) -0.026(4)
C16A 0.0308(16) 0.050(2) 0.0270(16) 0.0099(17) 0.0033(13) 0.0038(17)
C17A 0.048(2) 0.049(2) 0.0294(18) 0.0007(17) 0.0022(15) -0.004(2)
C18A 0.053(2) 0.054(3) 0.036(2) -0.004(2) -0.0033(17) 0.003(2)
C19A 0.066(3) 0.051(3) 0.049(3) -0.009(2) -0.001(2) 0.008(2)
C20A 0.082(4) 0.090(4) 0.043(3) -0.026(3) -0.006(2) 0.018(4)
C21A 0.078(4) 0.115(6) 0.036(2) -0.024(3) -0.006(2) 0.014(4)
C22A 0.057(2) 0.079(3) 0.0278(19) 0.002(2) -0.0008(17) 0.019(3)
O23A 0.0364(13) 0.0424(15) 0.0293(12) -0.0042(11) -0.0009(10) 0.0019(12)
O24A 0.0438(15) 0.0335(14) 0.0376(14) -0.0010(12) 0.0036(12) 0.0035(12)
N1B 0.0380(15) 0.0331(16) 0.0228(13) 0.0006(12) 0.0031(11) -0.0007(14)
N2B 0.0491(18) 0.0323(16) 0.0304(15) -0.0013(13) 0.0081(13) -0.0049(15)
N3B 0.0511(18) 0.0344(17) 0.0294(15) -0.0014(14) 0.0119(13) -0.0017(16)
C4B 0.0426(18) 0.0301(18) 0.0264(16) 0.0000(14) 0.0033(14) 0.0031(16)
C5B 0.0406(18) 0.0305(19) 0.0260(16) -0.0039(15) 0.0042(13) 0.0000(16)
C6B 0.0382(17) 0.0321(18) 0.0237(15) 0.0014(14) 0.0016(13) 0.0037(16)
C7B 0.0406(18) 0.041(2) 0.0271(16) -0.0058(16) 0.0027(14) -0.0006(18)
C8B 0.0372(18) 0.045(2) 0.0309(17) -0.0058(17) 0.0037(14) -0.0032(18)
C9B 0.0429(19) 0.043(2) 0.0215(15) 0.0002(15) 0.0053(13) 0.0009(18)
C10B 0.046(2) 0.044(2) 0.0266(17) -0.0045(16) 0.0021(15) -0.0036(19)
C11B 0.045(2) 0.034(2) 0.0286(17) -0.0018(16) 0.0031(15) -0.0036(18)
O12B 0.074(2) 0.082(3) 0.0335(15) -0.0197(17) 0.0185(15) -0.027(2)
C12B 0.046(2) 0.050(2) 0.0275(18) -0.0029(18) 0.0083(15) -0.005(2)
O13B 0.0561(17) 0.0532(18) 0.0291(13) -0.0015(13) 0.0138(12) -0.0112(15)
C14B 0.058(3) 0.068(3) 0.0328(19) 0.004(2) 0.0154(18) -0.013(3)
C15B 0.068(3) 0.061(3) 0.050(3) 0.011(2) 0.010(2) -0.012(3)
C16B 0.049(2) 0.0326(19) 0.0294(17) 0.0014(16) 0.0105(15) 0.0044(17)
C17B 0.039(3) 0.036(3) 0.021(2) -0.001(2) 0.0053(19) -0.001(3)
C18B 0.044(3) 0.045(3) 0.028(3) 0.005(2) 0.004(2) 0.011(3)
C19B 0.066(8) 0.051(5) 0.036(4) 0.008(3) -0.010(3) 0.000(6)
C20B 0.058(4) 0.071(5) 0.024(3) 0.007(3) -0.003(3) -0.016(4)
C21B 0.073(5) 0.069(5) 0.024(3) -0.005(3) 0.008(3) -0.009(4)
C22B 0.047(4) 0.052(5) 0.030(3) -0.013(3) 0.009(3) -0.011(4)
O23B 0.041(2) 0.034(2) 0.037(2) 0.0072(17) 0.0104(16) 0.0026(17)
O24B 0.045(4) 0.038(4) 0.031(3) 0.002(3) 0.003(3) 0.006(4)

loop_
_atom_type_symbol
_atom_type_description
_atom_type_scat_dispersion_real
_atom_type_scat_dispersion_imag
_atom_type_scat_source
C C 0.0181 0.0091 'International Tables Vol C Tables 4.2.6.8 and 6.1.1.4'
H H 0.0000 0.0000 'International Tables Vol C Tables 4.2.6.8 and 6.1.1.4'
N N 0.0311 0.0180 'International Tables Vol C Tables 4.2.6.8 and 6.1.1.4'
O O 0.0492 0.0322 'International Tables Vol C Tables 4.2.6.8 and 6.1.1.4'

loop_
_geom_angle_atom_site_label_1
_geom_angle_atom_site_label_2
_geom_angle_atom_site_label_3
_geom_angle
N2A N1A C5A 110.8(3)
N2A N1A C6A 120.2(3)
C5A N1A C6A 129.0(3)
N3A N2A N1A 106.9(3)
N2A N3A C4A 108.9(3)
C5A C4A N3A 108.7(3)
C5A C4A C16A 129.3(3)
N3A C4A C16A 121.9(3)
N1A C5A C4A 104.7(3)
C11A C6A C7A 121.5(3)
C11A C6A N1A 119.4(3)
C7A C6A N1A 119.1(3)
C8A C7A C6A 119.1(3)
C7A C8A C9A 120.1(4)
C10A C9A C8A 119.7(3)
C10A C9A C12A 118.2(4)
C8A C9A C12A 122.1(4)
C9A C10A C11A 120.7(3)
C10A C11A C6A 118.9(4)
O12A C12A O13A 123.2(4)
O12A C12A C9A 123.8(5)
O13A C12A C9A 113.0(4)
C12A O13A C14A 114.6(4)
C15A C14A O13A 108.4(5)
O23A C16A C4A 111.3(3)
O23A C16A C17A 103.4(3)
C4A C16A C17A 112.2(4)
C18A C17A C22A 110.6(4)
C18A C17A C16A 111.2(3)
C22A C17A C16A 110.1(4)
C19A C18A C17A 111.5(4)
C18A C19A C20A 111.6(5)
C21A C20A C19A 110.4(5)
C20A C21A C22A 112.0(5)
C17A C22A C21A 110.9(5)
C16A O23A O24A 109.2(3)
N2B N1B C5B 110.2(3)
N2B N1B C6B 120.9(3)
C5B N1B C6B 128.7(3)
N3B N2B N1B 106.6(3)
N2B N3B C4B 109.7(3)
N3B C4B C5B 108.2(3)
N3B C4B C16B 122.9(3)
C5B C4B C16B 128.8(4)
N1B C5B C4B 105.2(3)
C11B C6B C7B 121.2(3)
C11B C6B N1B 119.3(3)
C7B C6B N1B 119.5(3)
C8B C7B C6B 119.0(3)
C7B C8B C9B 120.1(4)
C10B C9B C8B 120.0(3)
C10B C9B C12B 118.3(3)
C8B C9B C12B 121.8(4)
C9B C10B C11B 120.6(4)
C10B C11B C6B 119.1(4)
O12B C12B O13B 123.4(4)
O12B C12B C9B 124.2(4)
O13B C12B C9B 112.4(3)
C12B O13B C14B 114.8(3)
O13B C14B C15B 107.2(4)
O23" C16B C17" 114.9(6)
O23" C16B C4B 111.9(4)
O23B C16B C4B 112.0(3)
C17" C16B C4B 115.0(5)
O23B C16B C17B 109.9(4)
C4B C16B C17B 115.4(4)
C18B C17B C16B 112.8(4)
C18B C17B C22B 112.1(5)
C16B C17B C22B 111.1(5)
C17B C18B C19B 114.6(7)
C20B C19B C18B 111.6(9)
C19B C20B C21B 112.3(7)
C20B C21B C22B 113.5(6)
C21B C22B C17B 112.6(6)
C16B O23B O24B 103.4(5)
C16B C17" C22" 112.3(8)
C16B C17" C18" 112.2(9)
C22" C17" C18" 109.5(11)
C17" C18" C19" 109.8(17)
C20" C19" C18" 111.8(16)
C21" C20" C19" 109(2)
C22" C21" C20" 110.9(13)
C21" C22" C17" 112.3(11)
C16B O23" O24" 102.3(9)

loop_
_geom_bond_atom_site_label_1
_geom_bond_atom_site_label_2
_geom_bond_distance
N1A N2A 1.358(4)
N1A C5A 1.358(4)
N1A C6A 1.429(4)
N2A N3A 1.311(4)
N3A C4A 1.373(5)
C4A C5A 1.360(5)
C4A C16A 1.506(5)
C6A C11A 1.387(5)
C6A C7A 1.389(6)
C7A C8A 1.387(5)
C8A C9A 1.399(6)
C9A C10A 1.386(6)
C9A C12A 1.491(5)
C10A C11A 1.386(6)
O12A C12A 1.208(6)
C12A O13A 1.319(6)
O13A C14A 1.459(6)
C14A C15A 1.437(9)
C16A O23A 1.426(4)
C16A C17A 1.564(6)
C17A C18A 1.511(6)
C17A C22A 1.533(5)
C18A C19A 1.509(7)
C19A C20A 1.521(7)
C20A C21A 1.492(9)
C21A C22A 1.550(8)
O23A O24A 1.460(4)
N1B N2B 1.353(5)
N1B C5B 1.357(5)
N1B C6B 1.424(5)
N2B N3B 1.314(5)
N3B C4B 1.353(5)
C4B C5B 1.358(5)
C4B C16B 1.504(5)
C6B C11B 1.389(5)
C6B C7B 1.393(6)
C7B C8B 1.384(5)
C8B C9B 1.400(5)
C9B C10B 1.380(6)
C9B C12B 1.493(5)
C10B C11B 1.384(5)
O12B C12B 1.202(5)
C12B O13B 1.346(5)
O13B C14B 1.460(5)
C14B C15B 1.473(8)
C16B O23" 1.372(9)
C16B O23B 1.374(6)
C16B C17" 1.466(10)
C16B C17B 1.518(6)
C17B C18B 1.516(7)
C17B C22B 1.533(7)
C18B C19B 1.519(11)
C19B C20B 1.514(10)
C20B C21B 1.522(9)
C21B C22B 1.528(9)
O23B O24B 1.565(9)
C17" C22" 1.525(13)
C17" C18" 1.534(12)
C18" C19" 1.539(16)
C19" C20" 1.525(15)
C20" C21" 1.522(14)
C21" C22" 1.516(13)
O23" O24" 1.592(16)

loop_
_geom_hbond_atom_site_label_D
_geom_hbond_atom_site_label_H
_geom_hbond_atom_site_label_A
_geom_hbond_distance_DH
_geom_hbond_distance_HA
_geom_hbond_distance_DA
_geom_hbond_angle_DHA
_geom_hbond_site_symmetry_A
_geom_hbond_publ_flag
O24A H24A N3A 0.9000(2) 1.956(4) 2.856(4) 178.2(8) 1_655 yes
O24B^a H24B^a N3B 0.90 1.92 2.763(11) 154.7 2_846 yes
O24"^b H24"^b N3B 0.90 1.94 2.77(3) 151.7 2_846 yes
